data_2238148
loop_
_publ_author_name
'Mirjafari, Arsalan'
'Pham, Lam'
'Smith, Philip J.'
'Sykora, Richard E.'
'Davis, Jr, James H.'

_publ_section_title
;
 A co-crystal of 1,10-phenanthroline with boric acid: a novel aza-aromatic
 complex
;
_journal_issue 7
_journal_name_full 'Acta Crystallographica Section E'
_journal_page_first o1067
_journal_page_last o1068
_journal_paper_doi 10.1107/S1600536813015134
_journal_volume 69
_journal_year 2013
_chemical_formula_iupac 'C12 H8 N2, 2B H3 O3'
_chemical_formula_moiety 'C12 H8 N2, 2(B H3 O3)'
_chemical_formula_sum 'C12 H14 B2 N2 O6'
_chemical_formula_weight 303.87
_chemical_name_systematic
;
Boric acid--1,10-phenanthroline (2/1)
;
_space_group_IT_number 2
_symmetry_cell_setting triclinic
_symmetry_space_group_name_Hall '-P 1'
_symmetry_space_group_name_H-M 'P -1'
_atom_sites_solution_hydrogens geom
_atom_sites_solution_primary direct
_atom_sites_solution_secondary difmap
_audit_creation_method SHELXL-97
_cell_angle_alpha 93.767(11)
_cell_angle_beta 101.546(14)
_cell_angle_gamma 90.644(13)
_cell_formula_units_Z 2
_cell_length_a 7.1390(13)
_cell_length_b 9.6189(13)
_cell_length_c 10.4756(15)
_cell_measurement_reflns_used 3335
_cell_measurement_temperature 295(2)
_cell_measurement_theta_max 25.2925
_cell_measurement_theta_min 3.1736
_cell_volume 703.05(19)
_computing_cell_refinement
;
<i>CrysAlis PRO</i> (Oxford Diffraction, 2011)
;
_computing_data_collection
;
<i>CrysAlis PRO</i> (Oxford Diffraction, 2011)
;
_computing_data_reduction
;
<i>CrysAlis PRO</i> (Oxford Diffraction, 2011)
;
_computing_molecular_graphics 'SHELXTL (Sheldrick, 2008) and OLEX2 (Dolomanov et al., 2009)'
_computing_publication_material '<i>publCIF</i> (Westrip, 2010)'
_computing_structure_refinement 'SHELXL97 (Sheldrick, 2008)'
_computing_structure_solution 'SHELXS97 (Sheldrick, 2008)'
_diffrn_ambient_temperature 295(2)
_diffrn_detector_area_resol_mean 16.0514
_diffrn_measured_fraction_theta_full 0.998
_diffrn_measured_fraction_theta_max 0.998
_diffrn_measurement_device_type 'Oxford Diffraction Xcalibur Eos'
_diffrn_measurement_method '\w scans'
_diffrn_radiation_monochromator graphite
_diffrn_radiation_source 'fine-focus sealed tube'
_diffrn_radiation_type MoK\a
_diffrn_radiation_wavelength 0.71073
_diffrn_reflns_av_R_equivalents 0.0226
_diffrn_reflns_av_sigmaI/netI 0.0220
_diffrn_reflns_limit_h_max 8
_diffrn_reflns_limit_h_min -8
_diffrn_reflns_limit_k_max 11
_diffrn_reflns_limit_k_min -11
_diffrn_reflns_limit_l_max 12
_diffrn_reflns_limit_l_min -12
_diffrn_reflns_number 10473
_diffrn_reflns_theta_full 25.35
_diffrn_reflns_theta_max 25.35
_diffrn_reflns_theta_min 3.18
_exptl_absorpt_coefficient_mu 0.112
_exptl_absorpt_correction_T_max 1.00000
_exptl_absorpt_correction_T_min 0.95622
_exptl_absorpt_correction_type multi-scan
_exptl_absorpt_process_details
;
[<i>CrysAlisPro</i> (Oxford Diffraction, 2011) based on Clark & Reid
(1995)]
;
_exptl_crystal_colour brown
_exptl_crystal_density_diffrn 1.435
_exptl_crystal_density_method 'not measured'
_exptl_crystal_description prism
_exptl_crystal_F_000 316
_exptl_crystal_size_max 0.35
_exptl_crystal_size_mid 0.16
_exptl_crystal_size_min 0.09
_refine_diff_density_max 0.172
_refine_diff_density_min -0.134
_refine_ls_extinction_method none
_refine_ls_goodness_of_fit_ref 1.020
_refine_ls_hydrogen_treatment constr
_refine_ls_matrix_type full
_refine_ls_number_parameters 199
_refine_ls_number_reflns 2580
_refine_ls_number_restraints 0
_refine_ls_restrained_S_all 1.020
_refine_ls_R_factor_all 0.0529
_refine_ls_R_factor_gt 0.0362
_refine_ls_shift/su_max 0.000
_refine_ls_shift/su_mean 0.000
_refine_ls_structure_factor_coef Fsqd
_refine_ls_weighting_details 'calc w=1/[\s^2^(Fo^2^)+(0.0440P)^2^+0.1204P] where P=(Fo^2^+2Fc^2^)/3'
_refine_ls_weighting_scheme calc
_refine_ls_wR_factor_gt 0.0859
_refine_ls_wR_factor_ref 0.0962
_reflns_number_gt 1972
_reflns_number_total 2580
_reflns_threshold_expression >2\s(I)
_cod_data_source_file ez2287.cif
_cod_data_source_block I
_cod_database_code 2238148
_cod_database_fobs_code 2238148

loop_
_symmetry_equiv_pos_as_xyz
'x, y, z'
'-x, -y, -z'

loop_
_atom_site_type_symbol
_atom_site_label
_atom_site_fract_x
_atom_site_fract_y
_atom_site_fract_z
_atom_site_U_iso_or_equiv
_atom_site_adp_type
_atom_site_calc_flag
_atom_site_refinement_flags
_atom_site_occupancy
_atom_site_symmetry_multiplicity
B B1 0.0170(3) 0.65229(18) 0.64598(18) 0.0421(4) Uani d . 1 1
B B2 0.2786(3) -0.00132(19) 0.59856(18) 0.0439(4) Uani d . 1 1
C C1 0.1542(2) 0.83587(17) 1.04155(17) 0.0488(4) Uani d . 1 1
H H1A 0.1058 0.9001 0.9816 0.059 Uiso calc R 1 1
C C2 0.1999(3) 0.8822(2) 1.17305(19) 0.0573(5) Uani d . 1 1
H H2A 0.1815 0.9743 1.1999 0.069 Uiso calc R 1 1
C C3 0.2718(3) 0.7893(2) 1.26068(18) 0.0574(5) Uani d . 1 1
H H3A 0.3014 0.8168 1.3493 0.069 Uiso calc R 1 1
C C4 0.3018(2) 0.65145(18) 1.21789(15) 0.0464(4) Uani d . 1 1
C C5 0.2496(2) 0.61314(16) 1.08273(14) 0.0369(4) Uani d . 1 1
C C6 0.3852(3) 0.5520(2) 1.30610(17) 0.0587(5) Uani d . 1 1
H H6A 0.4195 0.5784 1.3948 0.070 Uiso calc R 1 1
C C7 0.4149(3) 0.4217(2) 1.26368(18) 0.0567(5) Uani d . 1 1
H H7 0.4714 0.3593 1.3231 0.068 Uiso calc R 1 1
C C8 0.3612(2) 0.37654(17) 1.12795(16) 0.0434(4) Uani d . 1 1
C C9 0.2778(2) 0.47095(15) 1.03670(14) 0.0361(3) Uani d . 1 1
C C10 0.3890(2) 0.23972(17) 1.08186(18) 0.0521(5) Uani d . 1 1
H H10 0.4451 0.1755 1.1396 0.062 Uiso calc R 1 1
C C11 0.3337(2) 0.20134(17) 0.95254(18) 0.0513(4) Uani d . 1 1
H H11 0.3496 0.1107 0.9206 0.062 Uiso calc R 1 1
C C12 0.2522(2) 0.30118(16) 0.86861(16) 0.0449(4) Uani d . 1 1
H H12 0.2150 0.2741 0.7802 0.054 Uiso calc R 1 1
N N1 0.17492(17) 0.70652(13) 0.99611(12) 0.0403(3) Uani d . 1 1
N N2 0.22495(17) 0.43158(12) 0.90711(12) 0.0385(3) Uani d . 1 1
O O1 0.07961(17) 0.52138(11) 0.66548(10) 0.0515(3) Uani d . 1 1
H H1 0.1261 0.5050 0.7441 0.077 Uiso d . 1 1
O O2 0.02929(18) 0.75343(11) 0.74334(11) 0.0548(3) Uani d . 1 1
H H2 0.0796 0.7268 0.8180 0.082 Uiso d . 1 1
O O3 -0.06394(19) 0.68679(11) 0.52361(11) 0.0583(4) Uani d . 1 1
H H3 -0.0642 0.6217 0.4646 0.087 Uiso d . 1 1
O O4 0.31472(16) 0.10158(11) 0.52210(12) 0.0539(3) Uani d . 1 1
H H4 0.2251 0.1595 0.5081 0.081 Uiso d . 1 1
O O5 0.39825(18) -0.11040(12) 0.61562(12) 0.0587(3) Uani d . 1 1
H H5 0.4881 -0.1068 0.5734 0.088 Uiso d . 1 1
O O6 0.12843(18) 0.00858(12) 0.65864(12) 0.0584(3) Uani d . 1 1
H H6 0.1101 -0.0702 0.6871 0.088 Uiso d . 1 1

loop_
_atom_site_aniso_label
_atom_site_aniso_U_11
_atom_site_aniso_U_22
_atom_site_aniso_U_33
_atom_site_aniso_U_12
_atom_site_aniso_U_13
_atom_site_aniso_U_23
B1 0.0496(11) 0.0403(10) 0.0372(10) 0.0098(8) 0.0080(8) 0.0079(8)
B2 0.0530(12) 0.0390(10) 0.0376(10) 0.0063(8) 0.0042(9) 0.0014(8)
C1 0.0501(10) 0.0455(10) 0.0492(10) 0.0076(7) 0.0074(8) -0.0006(8)
C2 0.0585(11) 0.0549(11) 0.0557(11) 0.0042(9) 0.0099(9) -0.0129(9)
C3 0.0567(11) 0.0713(13) 0.0406(10) -0.0023(9) 0.0063(8) -0.0125(9)
C4 0.0398(9) 0.0612(11) 0.0362(9) -0.0027(8) 0.0036(7) 0.0018(8)
C5 0.0307(8) 0.0468(9) 0.0328(8) -0.0008(6) 0.0049(6) 0.0055(7)
C6 0.0639(12) 0.0747(13) 0.0333(9) -0.0030(10) -0.0013(8) 0.0078(9)
C7 0.0568(11) 0.0685(13) 0.0422(10) 0.0011(9) -0.0019(8) 0.0214(9)
C8 0.0355(9) 0.0518(10) 0.0430(9) -0.0009(7) 0.0045(7) 0.0144(7)
C9 0.0301(8) 0.0432(9) 0.0354(8) -0.0011(6) 0.0056(6) 0.0091(7)
C10 0.0482(10) 0.0480(10) 0.0603(12) 0.0058(8) 0.0051(9) 0.0234(9)
C11 0.0540(10) 0.0400(9) 0.0611(12) 0.0059(7) 0.0121(9) 0.0102(8)
C12 0.0496(10) 0.0401(9) 0.0447(9) 0.0034(7) 0.0080(8) 0.0046(7)
N1 0.0409(7) 0.0419(7) 0.0380(7) 0.0046(6) 0.0071(6) 0.0032(6)
N2 0.0397(7) 0.0395(7) 0.0362(7) 0.0021(5) 0.0062(6) 0.0064(6)
O1 0.0702(8) 0.0450(6) 0.0346(6) 0.0199(5) -0.0025(5) 0.0063(5)
O2 0.0850(9) 0.0415(6) 0.0373(6) 0.0096(6) 0.0093(6) 0.0062(5)
O3 0.0905(9) 0.0455(7) 0.0360(6) 0.0270(6) 0.0032(6) 0.0077(5)
O4 0.0538(7) 0.0472(7) 0.0644(8) 0.0162(5) 0.0151(6) 0.0198(6)
O5 0.0678(8) 0.0517(7) 0.0620(8) 0.0202(6) 0.0188(6) 0.0226(6)
O6 0.0742(9) 0.0463(7) 0.0606(8) 0.0099(6) 0.0266(7) 0.0060(6)

loop_
_atom_type_symbol
_atom_type_description
_atom_type_scat_dispersion_real
_atom_type_scat_dispersion_imag
_atom_type_scat_source
C C 0.0033 0.0016 'International Tables Vol C Tables 4.2.6.8 and 6.1.1.4'
H H 0.0000 0.0000 'International Tables Vol C Tables 4.2.6.8 and 6.1.1.4'
O O 0.0106 0.0060 'International Tables Vol C Tables 4.2.6.8 and 6.1.1.4'
N N 0.0061 0.0033 'International Tables Vol C Tables 4.2.6.8 and 6.1.1.4'
B B 0.0013 0.0007 'International Tables Vol C Tables 4.2.6.8 and 6.1.1.4'

loop_
_geom_angle_atom_site_label_1
_geom_angle_atom_site_label_2
_geom_angle_atom_site_label_3
_geom_angle
O2 B1 O1 123.27(15)
O2 B1 O3 116.79(14)
O1 B1 O3 119.94(15)
O6 B2 O5 121.00(16)
O6 B2 O4 119.75(15)
O5 B2 O4 119.23(17)
N1 C1 C2 124.43(17)
N1 C1 H1A 117.8
C2 C1 H1A 117.8
C3 C2 C1 118.03(16)
C3 C2 H2A 121.0
C1 C2 H2A 121.0
C2 C3 C4 120.11(16)
C2 C3 H3A 119.9
C4 C3 H3A 119.9
C3 C4 C5 118.01(16)
C3 C4 C6 121.94(16)
C5 C4 C6 120.05(16)
N1 C5 C4 121.35(14)
N1 C5 C9 119.78(13)
C4 C5 C9 118.86(14)
C7 C6 C4 121.23(16)
C7 C6 H6A 119.4
C4 C6 H6A 119.4
C6 C7 C8 121.04(16)
C6 C7 H7 119.5
C8 C7 H7 119.5
C10 C8 C9 118.24(15)
C10 C8 C7 121.84(15)
C9 C8 C7 119.92(16)
N2 C9 C8 121.47(14)
N2 C9 C5 119.64(13)
C8 C9 C5 118.88(14)
C11 C10 C8 119.70(15)
C11 C10 H10 120.2
C8 C10 H10 120.2
C10 C11 C12 118.49(16)
C10 C11 H11 120.8
C12 C11 H11 120.8
N2 C12 C11 124.05(15)
N2 C12 H12 118.0
C11 C12 H12 118.0
C1 N1 C5 118.04(13)
C12 N2 C9 118.04(13)
B1 O1 H1 115.9
B1 O2 H2 113.4
B1 O3 H3 114.0
B2 O4 H4 113.0
B2 O5 H5 113.6
B2 O6 H6 108.1

loop_
_geom_bond_atom_site_label_1
_geom_bond_atom_site_label_2
_geom_bond_distance
B1 O2 1.351(2)
B1 O1 1.355(2)
B1 O3 1.361(2)
B2 O6 1.349(2)
B2 O5 1.359(2)
B2 O4 1.367(2)
C1 N1 1.323(2)
C1 C2 1.393(2)
C1 H1A 0.9300
C2 C3 1.355(3)
C2 H2A 0.9300
C3 C4 1.404(2)
C3 H3A 0.9300
C4 C5 1.413(2)
C4 C6 1.425(2)
C5 N1 1.3559(19)
C5 C9 1.450(2)
C6 C7 1.336(3)
C6 H6A 0.9300
C7 C8 1.433(2)
C7 H7 0.9300
C8 C10 1.402(2)
C8 C9 1.411(2)
C9 N2 1.3612(19)
C10 C11 1.358(2)
C10 H10 0.9300
C11 C12 1.397(2)
C11 H11 0.9300
C12 N2 1.3207(19)
C12 H12 0.9300
O1 H1 0.8500
O2 H2 0.8501
O3 H3 0.8500
O4 H4 0.8501
O5 H5 0.8501
O6 H6 0.8501

loop_
_geom_hbond_atom_site_label_D
_geom_hbond_atom_site_label_H
_geom_hbond_atom_site_label_A
_geom_hbond_site_symmetry_A
_geom_hbond_distance_DH
_geom_hbond_distance_HA
_geom_hbond_distance_DA
_geom_hbond_angle_DHA
O1 H1 N2 . 0.85 1.90 2.7360(16) 168.9
O2 H2 N1 . 0.85 1.88 2.7132(17) 167.4
O3 H3 O1 2_566 0.85 1.86 2.7076(15) 176.8
O4 H4 O3 2_566 0.85 1.89 2.7286(16) 169.1
O5 H5 O4 2_656 0.85 1.89 2.7355(18) 179.0
O6 H6 O2 1_545 0.85 1.95 2.7946(17) 171.8
